data_7203574
loop_
_publ_author_name
'M. John Plater'
'Thomas Gelbrich'
'Michael B. Hursthouse'
'Ben M. De Silva'

_publ_section_title
;
 Synthesis of co-ordination networks selecting from either
 (<i>R,R</i>), (<i>S,S</i>) and (<i>R,S</i>)-1,4- or
 -1,3-bis[2-(4-pyridyl)-2-methylethyl]benzene and a discrete complex
 from 1,4-bis[2-(3-pyridyl)-2-methyl-<i>cis</i>-ethenyl)]benzene
;
_journal_issue 12
_journal_name_full CrystEngComm
_journal_page_first 895
_journal_paper_doi 10.1039/b609740e
_journal_volume 8
_journal_year 2006
_chemical_formula_sum 'C22 H20 N2'
_chemical_formula_weight 312.40
_chemical_name_systematic
;
?
;
_space_group_IT_number 14
_symmetry_cell_setting monoclinic
_symmetry_space_group_name_Hall '-P 2ybc'
_symmetry_space_group_name_H-M 'P 1 21/c 1'
_atom_sites_solution_hydrogens geom
_atom_sites_solution_primary direct
_atom_sites_solution_secondary difmap
_audit_creation_method SHELXL-97
_cell_angle_alpha 90.00
_cell_angle_beta 105.8830(10)
_cell_angle_gamma 90.00
_cell_formula_units_Z 2
_cell_length_a 6.6661(2)
_cell_length_b 12.8086(4)
_cell_length_c 10.5343(4)
_cell_measurement_temperature 120(2)
_cell_volume 865.12(5)
_diffrn_ambient_temperature 120(2)
_diffrn_detector_area_resol_mean 9.091
_diffrn_measured_fraction_theta_full 0.990
_diffrn_measured_fraction_theta_max 0.990
_diffrn_measurement_device_type 'Bruker-Nonius 95mm CCD camera on \k-goniostat'
_diffrn_measurement_method '\f & \w scans'
_diffrn_radiation_monochromator graphite
_diffrn_radiation_source 'Bruker-Nonius FR591 rotating anode'
_diffrn_radiation_type MoK\a
_diffrn_radiation_wavelength 0.71073
_diffrn_reflns_av_R_equivalents 0.0461
_diffrn_reflns_av_sigmaI/netI 0.0361
_diffrn_reflns_limit_h_max 7
_diffrn_reflns_limit_h_min -8
_diffrn_reflns_limit_k_max 15
_diffrn_reflns_limit_k_min -14
_diffrn_reflns_limit_l_max 9
_diffrn_reflns_limit_l_min -12
_diffrn_reflns_number 4712
_diffrn_reflns_theta_full 25.50
_diffrn_reflns_theta_max 25.50
_diffrn_reflns_theta_min 3.55
_exptl_absorpt_coefficient_mu 0.070
_exptl_absorpt_correction_T_max 0.9792
_exptl_absorpt_correction_T_min 0.9656
_exptl_absorpt_correction_type empirical
_exptl_absorpt_process_details 'SADABS V2.10 (Sheldrick, G.M., 2003)'
_exptl_crystal_colour colourless
_exptl_crystal_density_diffrn 1.199
_exptl_crystal_density_method 'not measured'
_exptl_crystal_description Block
_exptl_crystal_F_000 332
_exptl_crystal_size_max 0.50
_exptl_crystal_size_mid 0.50
_exptl_crystal_size_min 0.30
_refine_diff_density_max 0.180
_refine_diff_density_min -0.170
_refine_diff_density_rms 0.035
_refine_ls_extinction_coef 0.059(9)
_refine_ls_extinction_expression Fc^*^=kFc[1+0.001xFc^2^\l^3^/sin(2\q)]^-1/4^
_refine_ls_extinction_method SHELXL
_refine_ls_goodness_of_fit_ref 1.067
_refine_ls_hydrogen_treatment constr
_refine_ls_matrix_type full
_refine_ls_number_parameters 118
_refine_ls_number_reflns 1591
_refine_ls_number_restraints 0
_refine_ls_restrained_S_all 1.067
_refine_ls_R_factor_all 0.0464
_refine_ls_R_factor_gt 0.0385
_refine_ls_shift/su_max 0.000
_refine_ls_shift/su_mean 0.000
_refine_ls_structure_factor_coef Fsqd
_refine_ls_weighting_details 'calc w=1/[\s^2^(Fo^2^)+(0.0525P)^2^+0.1735P] where P=(Fo^2^+2Fc^2^)/3'
_refine_ls_weighting_scheme calc
_refine_ls_wR_factor_gt 0.1016
_refine_ls_wR_factor_ref 0.1062
_reflns_number_gt 1359
_reflns_number_total 1591
_reflns_threshold_expression >2sigma(I)
_cod_data_source_file b609740e.txt
_cod_data_source_block s92_d
_cod_depositor_comments
;
The following automatic conversions were performed:
'_symmetry_cell_setting' value 'Monoclinic' changed to 'monoclinic'
according to '/home/saulius/struct/CIF-dictionaries/cif_core.dic'
dictionary named 'cif_core.dic' version 2.4.1 from 2010-06-29.

Automatic conversion script
Id: cif_fix_enum 1527 2010-12-29 10:47:43Z saulius 
;
_cod_original_sg_symbol_H-M P2(1)/c
_cod_database_code 7203574

loop_
_symmetry_equiv_pos_as_xyz
'x, y, z'
'-x, y+1/2, -z+1/2'
'-x, -y, -z'
'x, -y-1/2, z-1/2'

loop_
_atom_site_label
_atom_site_type_symbol
_atom_site_fract_x
_atom_site_fract_y
_atom_site_fract_z
_atom_site_U_iso_or_equiv
_atom_site_adp_type
_atom_site_occupancy
_atom_site_symmetry_multiplicity
_atom_site_calc_flag
_atom_site_refinement_flags
_atom_site_disorder_assembly
_atom_site_disorder_group
N1 N 0.30188(17) 0.07011(8) 0.06859(11) 0.0313(3) Uani 1 1 d . . .
C6 C -0.20462(18) 0.24154(9) -0.18751(11) 0.0234(3) Uani 1 1 d . . .
C1 C 0.1436(2) 0.10756(10) 0.10989(12) 0.0297(3) Uani 1 1 d . . .
H1 H 0.1441 0.0947 0.1988 0.031(4) Uiso 1 1 calc R . .
C2 C -0.0204(2) 0.16374(10) 0.03147(12) 0.0268(3) Uani 1 1 d . . .
H2 H -0.1280 0.1889 0.0667 0.035(4) Uiso 1 1 calc R . .
C3 C -0.02731(19) 0.18339(9) -0.09913(11) 0.0223(3) Uani 1 1 d . . .
C4 C 0.1341(2) 0.14261(10) -0.14412(13) 0.0306(3) Uani 1 1 d . . .
H4 H 0.1351 0.1523 -0.2334 0.037(4) Uiso 1 1 calc R . .
C5 C 0.2929(2) 0.08797(10) -0.05807(14) 0.0337(4) Uani 1 1 d . . .
H5 H 0.4023 0.0615 -0.0907 0.040 Uiso 1 1 calc R . .
C11 C -0.3504(2) 0.17469(10) -0.29007(13) 0.0308(3) Uani 1 1 d . . .
H11A H -0.3993 0.1160 -0.2468 0.038(4) Uiso 1 1 calc R . .
H11B H -0.2766 0.1479 -0.3520 0.041(4) Uiso 1 1 calc R . .
H11C H -0.4701 0.2166 -0.3382 0.040(4) Uiso 1 1 calc R . .
C7 C -0.23993(19) 0.34339(9) -0.17576(11) 0.0240(3) Uani 1 1 d . . .
H7 H -0.3645 0.3697 -0.2342 0.024(3) Uiso 1 1 calc R . .
C8 C -0.11223(19) 0.42049(9) -0.08465(11) 0.0216(3) Uani 1 1 d . . .
C9 C -0.21261(18) 0.50749(9) -0.04966(11) 0.0230(3) Uani 1 1 d . . .
H9 H -0.3596 0.5136 -0.0837 0.028 Uiso 1 1 calc R . .
C10 C 0.10441(19) 0.41513(9) -0.03300(11) 0.0233(3) Uani 1 1 d . . .
H10 H 0.1784 0.3576 -0.0549 0.026(3) Uiso 1 1 calc R . .

loop_
_atom_site_aniso_label
_atom_site_aniso_U_11
_atom_site_aniso_U_22
_atom_site_aniso_U_33
_atom_site_aniso_U_23
_atom_site_aniso_U_13
_atom_site_aniso_U_12
N1 0.0341(6) 0.0279(6) 0.0312(6) 0.0014(5) 0.0075(5) 0.0035(5)
C6 0.0277(7) 0.0250(6) 0.0188(6) -0.0010(5) 0.0087(5) -0.0016(5)
C1 0.0375(8) 0.0295(7) 0.0218(6) 0.0001(5) 0.0076(5) 0.0021(6)
C2 0.0312(7) 0.0274(6) 0.0237(7) -0.0028(5) 0.0105(5) 0.0017(5)
C3 0.0286(7) 0.0166(6) 0.0224(6) -0.0032(4) 0.0081(5) -0.0029(5)
C4 0.0406(8) 0.0281(7) 0.0270(7) 0.0026(5) 0.0160(6) 0.0057(6)
C5 0.0370(8) 0.0313(7) 0.0375(8) 0.0036(6) 0.0182(6) 0.0087(6)
C11 0.0351(7) 0.0285(7) 0.0267(7) -0.0040(5) 0.0051(6) -0.0048(6)
C7 0.0259(7) 0.0258(6) 0.0190(6) 0.0012(5) 0.0040(5) 0.0023(5)
C8 0.0286(7) 0.0198(6) 0.0160(6) 0.0038(4) 0.0052(5) 0.0019(5)
C9 0.0235(6) 0.0233(6) 0.0208(6) 0.0040(5) 0.0039(5) 0.0023(5)
C10 0.0293(7) 0.0196(6) 0.0218(6) 0.0015(5) 0.0080(5) 0.0045(5)

loop_
_atom_type_symbol
_atom_type_description
_atom_type_scat_dispersion_real
_atom_type_scat_dispersion_imag
_atom_type_scat_source
C C 0.0033 0.0016 'International Tables Vol C Tables 4.2.6.8 and 6.1.1.4'
H H 0.0000 0.0000 'International Tables Vol C Tables 4.2.6.8 and 6.1.1.4'
N N 0.0061 0.0033 'International Tables Vol C Tables 4.2.6.8 and 6.1.1.4'

loop_
_geom_angle_atom_site_label_1
_geom_angle_atom_site_label_2
_geom_angle_atom_site_label_3
_geom_angle
_geom_angle_site_symmetry_1
_geom_angle_site_symmetry_3
_geom_angle_publ_flag
C1 N1 C5 116.06(11) . . ?
C7 C6 C3 124.04(11) . . ?
C7 C6 C11 121.70(11) . . ?
C3 C6 C11 114.20(10) . . ?
N1 C1 C2 124.04(12) . . ?
N1 C1 H1 118.0 . . ?
C2 C1 H1 118.0 . . ?
C1 C2 C3 119.66(11) . . ?
C1 C2 H2 120.2 . . ?
C3 C2 H2 120.2 . . ?
C2 C3 C4 116.81(11) . . ?
C2 C3 C6 121.09(10) . . ?
C4 C3 C6 122.04(11) . . ?
C5 C4 C3 119.48(12) . . ?
C5 C4 H4 120.3 . . ?
C3 C4 H4 120.3 . . ?
N1 C5 C4 123.93(12) . . ?
N1 C5 H5 118.0 . . ?
C4 C5 H5 118.0 . . ?
C6 C11 H11A 109.5 . . ?
C6 C11 H11B 109.5 . . ?
H11A C11 H11B 109.5 . . ?
C6 C11 H11C 109.5 . . ?
H11A C11 H11C 109.5 . . ?
H11B C11 H11C 109.5 . . ?
C6 C7 C8 128.96(11) . . ?
C6 C7 H7 115.5 . . ?
C8 C7 H7 115.5 . . ?
C10 C8 C9 116.98(11) . . ?
C10 C8 C7 124.83(11) . . ?
C9 C8 C7 118.17(11) . . ?
C10 C9 C8 122.07(11) 3_565 . ?
C10 C9 H9 119.0 3_565 . ?
C8 C9 H9 119.0 . . ?
C9 C10 C8 120.95(11) 3_565 . ?
C9 C10 H10 119.5 3_565 . ?
C8 C10 H10 119.5 . . ?

loop_
_geom_bond_atom_site_label_1
_geom_bond_atom_site_label_2
_geom_bond_distance
_geom_bond_site_symmetry_2
_geom_bond_publ_flag
N1 C1 1.3355(17) . ?
N1 C5 1.3389(17) . ?
C6 C7 1.3374(17) . ?
C6 C3 1.4888(17) . ?
C6 C11 1.5066(17) . ?
C1 C2 1.3787(18) . ?
C1 H1 0.9500 . ?
C2 C3 1.3868(17) . ?
C2 H2 0.9500 . ?
C3 C4 1.3907(17) . ?
C4 C5 1.3808(19) . ?
C4 H4 0.9500 . ?
C5 H5 0.9500 . ?
C11 H11A 0.9800 . ?
C11 H11B 0.9800 . ?
C11 H11C 0.9800 . ?
C7 C8 1.4744(16) . ?
C7 H7 0.9500 . ?
C8 C10 1.3986(17) . ?
C8 C9 1.4002(17) . ?
C9 C10 1.3846(17) 3_565 ?
C9 H9 0.9500 . ?
C10 C9 1.3846(17) 3_565 ?
C10 H10 0.9500 . ?

loop_
_geom_hbond_atom_site_label_D
_geom_hbond_atom_site_label_H
_geom_hbond_atom_site_label_A
_geom_hbond_distance_DH
_geom_hbond_distance_HA
_geom_hbond_distance_DA
_geom_hbond_angle_DHA
_geom_hbond_site_symmetry_A
C5 H5 N1 0.95 2.56 3.4020(17) 148.5 3_655
